data_4101812
loop_
_publ_author_name
'Upadhyayula S. Raghavender'
Kantharaju
'Subrayashastry Aravinda'
'Narayanaswamy Shamala'
'Padmanabhan Balaram'

_publ_section_title
;
 Hydrophobic Peptide Channels and Encapsulated Water Wires
;
_journal_name_full 'Journal of the American Chemical Society'
_journal_page_first 1075
_journal_page_last 1086
_journal_paper_doi 10.1021/ja9083978
_journal_volume 132
_journal_year 2010
_chemical_formula_sum 'C33 H51 N5 O8'
_chemical_formula_weight 645.79
_chemical_name_common Boc-Pro-Aib-D-Phe-Aib-D-Val-OMe
_chemical_name_systematic
; 
 t-Butyloxycarbonyl-prolyl-alpha-aminoisobutyryl
-D-phenylalanyl-alpha-aminoisobutyryl-D-valyl-methyl ester
;
_space_group_IT_number 19
_symmetry_cell_setting orthorhombic
_symmetry_space_group_name_Hall 'P 2ac 2ab'
_symmetry_space_group_name_H-M 'P 21 21 21'
_atom_sites_solution_hydrogens geom
_atom_sites_solution_primary direct
_atom_sites_solution_secondary difmap
_audit_creation_method SHELXL-97
_cell_angle_alpha 90.00
_cell_angle_beta 90.00
_cell_angle_gamma 90.00
_cell_formula_units_Z 4
_cell_length_a 10.3354(5)
_cell_length_b 18.7733(10)
_cell_length_c 18.9820(10)
_cell_measurement_temperature 293(2)
_cell_volume 3683.1(3)
_computing_data_collection SMART
_computing_data_reduction SAINT
_computing_structure_refinement 'SHELXL-97 (Sheldrick, 1997)'
_computing_structure_solution 'SHELXS-97 (Sheldrick, 1990)'
_diffrn_ambient_temperature 293(2)
_diffrn_measured_fraction_theta_full 0.934
_diffrn_measured_fraction_theta_max 0.934
_diffrn_measurement_device_type 'BRUKER AXS SMART APEX CCD with Mo source'
_diffrn_measurement_method 'omega scan'
_diffrn_radiation_monochromator graphite
_diffrn_radiation_source 'fine-focus sealed tube'
_diffrn_radiation_type MoK\a
_diffrn_radiation_wavelength 0.71073
_diffrn_reflns_av_R_equivalents 0.0191
_diffrn_reflns_av_sigmaI/netI 0.0125
_diffrn_reflns_limit_h_max 12
_diffrn_reflns_limit_h_min -12
_diffrn_reflns_limit_k_max 23
_diffrn_reflns_limit_k_min -23
_diffrn_reflns_limit_l_max 23
_diffrn_reflns_limit_l_min -23
_diffrn_reflns_number 28067
_diffrn_reflns_theta_full 26.78
_diffrn_reflns_theta_max 26.78
_diffrn_reflns_theta_min 2.17
_exptl_absorpt_coefficient_mu 0.084
_exptl_absorpt_correction_type none
_exptl_crystal_colour 'color less'
_exptl_crystal_density_diffrn 1.165
_exptl_crystal_density_method 'not measured'
_exptl_crystal_description rods
_exptl_crystal_F_000 1392
_exptl_crystal_size_max 0.51
_exptl_crystal_size_mid 0.29
_exptl_crystal_size_min 0.42
_refine_diff_density_max 0.281
_refine_diff_density_min -0.165
_refine_diff_density_rms 0.036
_refine_ls_abs_structure_details 'Flack H D (1983), Acta Cryst. A39, 876-881'
_refine_ls_abs_structure_Flack 10(10)
_refine_ls_extinction_method none
_refine_ls_goodness_of_fit_ref 0.996
_refine_ls_hydrogen_treatment 'riding over the heavy atom'
_refine_ls_matrix_type full
_refine_ls_number_parameters 415
_refine_ls_number_reflns 4095
_refine_ls_number_restraints 0
_refine_ls_restrained_S_all 0.996
_refine_ls_R_factor_all 0.0612
_refine_ls_R_factor_gt 0.0510
_refine_ls_shift/su_max 0.666
_refine_ls_shift/su_mean 0.076
_refine_ls_structure_factor_coef Fsqd
_refine_ls_weighting_details 'calc w=1/[\s^2^(Fo^2^)+(0.1204P)^2^+0.3233P] where P=(Fo^2^+2Fc^2^)/3'
_refine_ls_weighting_scheme calc
_refine_ls_wR_factor_gt 0.1526
_refine_ls_wR_factor_ref 0.1638
_reflns_number_gt 3416
_reflns_number_total 4095
_reflns_threshold_expression >2sigma(I)
_cod_data_source_file ja9083978_si_005.cif
_cod_data_source_block pudf5
_cod_database_code 4101812

loop_
_symmetry_equiv_pos_as_xyz
'x, y, z'
'-x+1/2, -y, z+1/2'
'-x, y+1/2, -z+1/2'
'x+1/2, -y+1/2, -z'

loop_
_atom_site_label
_atom_site_type_symbol
_atom_site_fract_x
_atom_site_fract_y
_atom_site_fract_z
_atom_site_U_iso_or_equiv
_atom_site_adp_type
_atom_site_occupancy
_atom_site_symmetry_multiplicity
_atom_site_calc_flag
_atom_site_refinement_flags
_atom_site_disorder_assembly
_atom_site_disorder_group
C1 C 0.9076(3) 0.0591(2) 0.38913(18) 0.0707(8) Uani 1 1 d . . .
C2 C 1.0034(5) 0.0008(3) 0.4070(3) 0.1127(17) Uani 1 1 d . . .
H2A H 0.9598 -0.0443 0.4074 0.169 Uiso 1 1 calc R . .
H2B H 1.0401 0.0098 0.4526 0.169 Uiso 1 1 calc R . .
H2C H 1.0710 0.0000 0.3723 0.169 Uiso 1 1 calc R . .
C3 C 0.9685(7) 0.1309(3) 0.3884(4) 0.141(2) Uani 1 1 d . . .
H3A H 1.0415 0.1306 0.3571 0.212 Uiso 1 1 calc R . .
H3B H 0.9967 0.1430 0.4351 0.212 Uiso 1 1 calc R . .
H3C H 0.9066 0.1654 0.3724 0.212 Uiso 1 1 calc R . .
C4 C 0.7945(4) 0.0545(3) 0.4378(2) 0.0914(11) Uani 1 1 d . . .
H4A H 0.7586 0.0073 0.4359 0.137 Uiso 1 1 calc R . .
H4B H 0.7299 0.0884 0.4237 0.137 Uiso 1 1 calc R . .
H4C H 0.8220 0.0647 0.4850 0.137 Uiso 1 1 calc R . .
O O 0.8707(3) 0.03997(15) 0.31723(12) 0.0832(7) Uani 1 1 d . . .
C0' C 0.7818(3) 0.07836(17) 0.28083(16) 0.0619(7) Uani 1 1 d . . .
O0 O 0.7000(2) 0.11700(13) 0.30578(11) 0.0734(6) Uani 1 1 d . . .
N1 N 0.7928(2) 0.06445(14) 0.21179(13) 0.0606(6) Uani 1 1 d . . .
C1A C 0.6987(3) 0.09448(15) 0.16285(14) 0.0558(6) Uani 1 1 d . . .
H1A H 0.7013 0.1466 0.1641 0.067 Uiso 1 1 calc R . .
C1' C 0.5636(3) 0.06763(14) 0.17967(14) 0.0532(6) Uani 1 1 d . . .
C1B C 0.7452(4) 0.0666(3) 0.09089(17) 0.0824(10) Uani 1 1 d . . .
H1B1 H 0.6922 0.0269 0.0754 0.099 Uiso 1 1 calc R . .
H1B2 H 0.7413 0.1039 0.0556 0.099 Uiso 1 1 calc R . .
C1G C 0.8826(5) 0.0431(3) 0.1027(2) 0.0976(13) Uani 1 1 d . . .
H1G1 H 0.9043 0.0039 0.0716 0.117 Uiso 1 1 calc R . .
H1G2 H 0.9419 0.0821 0.0938 0.117 Uiso 1 1 calc R . .
C1D C 0.8910(4) 0.0201(2) 0.17777(18) 0.0775(9) Uani 1 1 d . . .
H1D1 H 0.8711 -0.0301 0.1828 0.093 Uiso 1 1 calc R . .
H1D2 H 0.9763 0.0293 0.1971 0.093 Uiso 1 1 calc R . .
N2 N 0.4691(2) 0.11575(12) 0.17449(13) 0.0566(6) Uani 1 1 d . . .
H2 H 0.4883 0.1592 0.1647 0.068 Uiso 1 1 calc R . .
C2A C 0.3332(3) 0.09604(15) 0.18522(19) 0.0623(7) Uani 1 1 d . . .
C2' C 0.3175(3) 0.05962(14) 0.25752(15) 0.0546(6) Uani 1 1 d . . .
O2 O 0.2344(2) 0.01394(11) 0.26742(12) 0.0706(6) Uani 1 1 d . . .
C2B C 0.2530(4) 0.16449(19) 0.1884(3) 0.0892(12) Uani 1 1 d . . .
H2B1 H 0.2595 0.1892 0.1443 0.134 Uiso 1 1 calc R . .
H2B2 H 0.2850 0.1944 0.2255 0.134 Uiso 1 1 calc R . .
H2B3 H 0.1641 0.1528 0.1974 0.134 Uiso 1 1 calc R . .
C2G C 0.2851(4) 0.0473(2) 0.12660(19) 0.0827(10) Uani 1 1 d . . .
H2G1 H 0.2958 0.0706 0.0820 0.124 Uiso 1 1 calc R . .
H2G2 H 0.1952 0.0368 0.1339 0.124 Uiso 1 1 calc R . .
H2G3 H 0.3340 0.0038 0.1270 0.124 Uiso 1 1 calc R . .
N3 N 0.3924(2) 0.08384(11) 0.31001(13) 0.0564(6) Uani 1 1 d . . .
H3 H 0.4536 0.1134 0.3007 0.068 Uiso 1 1 calc R . .
C3A C 0.3718(3) 0.06081(15) 0.38254(16) 0.0606(7) Uani 1 1 d . . .
H3A1 H 0.2790 0.0650 0.3921 0.073 Uiso 1 1 calc R . .
C3' C 0.4097(4) -0.01660(16) 0.39707(17) 0.0680(8) Uani 1 1 d . . .
O3 O 0.3706(4) -0.04563(15) 0.44989(14) 0.1085(11) Uani 1 1 d . . .
C3B C 0.4417(4) 0.11038(18) 0.43446(19) 0.0722(9) Uani 1 1 d . . .
H3B1 H 0.4251 0.0943 0.4822 0.087 Uiso 1 1 calc R . .
H3B2 H 0.5342 0.1075 0.4263 0.087 Uiso 1 1 calc R . .
C3G C 0.3991(4) 0.18651(17) 0.42736(18) 0.0722(9) Uani 1 1 d . . .
C3D C 0.4802(6) 0.2352(2) 0.3937(2) 0.1004(13) Uani 1 1 d . . .
H3D H 0.5611 0.2202 0.3782 0.120 Uiso 1 1 calc R . .
C3E C 0.4445(9) 0.3034(3) 0.3829(3) 0.131(2) Uani 1 1 d . . .
H3E H 0.4998 0.3344 0.3594 0.157 Uiso 1 1 calc R . .
C3F C 0.3334(10) 0.3258(3) 0.4054(4) 0.142(3) Uani 1 1 d . . .
H3F H 0.3113 0.3732 0.3975 0.170 Uiso 1 1 calc R . .
C3H C 0.2427(8) 0.2812(4) 0.4418(4) 0.140(3) Uani 1 1 d . . .
H3H H 0.1630 0.2984 0.4569 0.168 Uiso 1 1 calc R . .
C3I C 0.2817(5) 0.2080(2) 0.4539(3) 0.0982(14) Uani 1 1 d . . .
H3I H 0.2291 0.1767 0.4788 0.118 Uiso 1 1 calc R . .
N4 N 0.4875(3) -0.04752(11) 0.34916(13) 0.0568(6) Uani 1 1 d . . .
H4 H 0.5129 -0.0218 0.3143 0.068 Uiso 1 1 calc R . .
C4A C 0.5324(3) -0.12133(14) 0.35168(17) 0.0614(7) Uani 1 1 d . . .
C4' C 0.4219(3) -0.17349(14) 0.33529(18) 0.0644(8) Uani 1 1 d . . .
O4 O 0.4355(3) -0.23772(11) 0.34798(18) 0.0876(8) Uani 1 1 d . . .
C4B C 0.6339(4) -0.12925(17) 0.2941(2) 0.0833(10) Uani 1 1 d . . .
H4B1 H 0.5962 -0.1176 0.2494 0.125 Uiso 1 1 calc R . .
H4B2 H 0.6646 -0.1775 0.2932 0.125 Uiso 1 1 calc R . .
H4B3 H 0.7048 -0.0976 0.3035 0.125 Uiso 1 1 calc R . .
C4G C 0.5906(5) -0.1399(2) 0.4232(2) 0.1003(15) Uani 1 1 d . . .
H4G1 H 0.5257 -0.1350 0.4591 0.150 Uiso 1 1 calc R . .
H4G2 H 0.6613 -0.1083 0.4331 0.150 Uiso 1 1 calc R . .
H4G3 H 0.6214 -0.1881 0.4225 0.150 Uiso 1 1 calc R . .
N5 N 0.3154(3) -0.14838(13) 0.30481(19) 0.0747(8) Uani 1 1 d . . .
H5 H 0.3120 -0.1039 0.2940 0.090 Uiso 1 1 calc R . .
C5A C 0.2041(3) -0.19358(16) 0.2890(2) 0.0790(10) Uani 1 1 d . . .
H5A H 0.2356 -0.2361 0.2645 0.095 Uiso 1 1 calc R . .
C5' C 0.1370(4) -0.2177(2) 0.3570(3) 0.0969(13) Uani 1 1 d . . .
O5 O 0.0951(4) -0.27677(15) 0.3651(3) 0.1441(17) Uani 1 1 d . . .
C5B C 0.1097(4) -0.1551(2) 0.2403(2) 0.0866(11) Uani 1 1 d . . .
H5B H 0.0932 -0.1077 0.2600 0.104 Uiso 1 1 calc R . .
C5G C -0.0183(5) -0.1937(3) 0.2346(3) 0.1152(17) Uani 1 1 d . . .
H5G1 H -0.0554 -0.1989 0.2807 0.173 Uiso 1 1 calc R . .
H5G2 H -0.0047 -0.2398 0.2142 0.173 Uiso 1 1 calc R . .
H5G3 H -0.0761 -0.1667 0.2053 0.173 Uiso 1 1 calc R . .
C5D C 0.1683(6) -0.1458(3) 0.1684(3) 0.1207(17) Uani 1 1 d . . .
H5D1 H 0.2500 -0.1219 0.1726 0.181 Uiso 1 1 calc R . .
H5D2 H 0.1112 -0.1179 0.1396 0.181 Uiso 1 1 calc R . .
H5D3 H 0.1810 -0.1916 0.1471 0.181 Uiso 1 1 calc R . .
O1 O 0.5442(2) 0.00524(10) 0.19586(12) 0.0656(5) Uani 1 1 d . . .
O1M O 0.1252(4) -0.16574(17) 0.40266(19) 0.1149(11) Uani 1 1 d . . .
C1M C 0.0571(10) -0.1830(4) 0.4688(4) 0.173(4) Uani 1 1 d . . .
H1M1 H 0.0540 -0.1414 0.4982 0.260 Uiso 1 1 calc R . .
H1M2 H 0.1024 -0.2204 0.4929 0.260 Uiso 1 1 calc R . .
H1M3 H -0.0294 -0.1983 0.4583 0.260 Uiso 1 1 calc R . .

loop_
_atom_site_aniso_label
_atom_site_aniso_U_11
_atom_site_aniso_U_22
_atom_site_aniso_U_33
_atom_site_aniso_U_23
_atom_site_aniso_U_13
_atom_site_aniso_U_12
C1 0.0576(16) 0.091(2) 0.0633(17) 0.0105(16) -0.0072(14) -0.0072(16)
C2 0.092(3) 0.159(5) 0.086(3) 0.028(3) -0.013(2) 0.031(3)
C3 0.147(5) 0.133(4) 0.144(5) 0.043(4) -0.054(4) -0.061(4)
C4 0.088(3) 0.118(3) 0.068(2) 0.009(2) 0.0049(19) -0.002(3)
O 0.0768(15) 0.1088(18) 0.0641(12) -0.0040(12) -0.0077(12) 0.0336(14)
C0' 0.0584(16) 0.0720(18) 0.0553(15) 0.0014(13) -0.0001(13) 0.0089(14)
O0 0.0710(13) 0.0910(14) 0.0582(11) -0.0109(10) 0.0026(11) 0.0244(12)
N1 0.0560(13) 0.0702(14) 0.0555(13) -0.0035(11) 0.0031(11) 0.0101(12)
C1A 0.0606(15) 0.0558(14) 0.0509(14) 0.0009(11) 0.0029(12) 0.0025(13)
C1' 0.0630(15) 0.0446(13) 0.0520(13) 0.0008(11) -0.0026(12) -0.0017(12)
C1B 0.083(2) 0.112(3) 0.0529(17) -0.0052(17) 0.0066(16) 0.011(2)
C1G 0.099(3) 0.123(3) 0.071(2) -0.006(2) 0.024(2) 0.030(3)
C1D 0.074(2) 0.085(2) 0.0736(19) -0.0077(17) 0.0085(17) 0.0231(18)
N2 0.0571(13) 0.0435(11) 0.0692(14) 0.0072(10) -0.0032(11) -0.0036(10)
C2A 0.0550(16) 0.0533(14) 0.0785(18) 0.0084(13) -0.0095(14) -0.0035(12)
C2' 0.0531(14) 0.0426(12) 0.0680(16) -0.0057(11) 0.0026(12) 0.0000(12)
O2 0.0680(12) 0.0636(12) 0.0801(14) -0.0039(10) 0.0019(11) -0.0188(11)
C2B 0.0633(19) 0.0690(19) 0.135(3) 0.024(2) -0.005(2) 0.0104(17)
C2G 0.080(2) 0.097(2) 0.072(2) 0.0075(18) -0.0167(18) -0.023(2)
N3 0.0603(13) 0.0436(10) 0.0655(13) -0.0078(10) 0.0040(11) -0.0040(10)
C3A 0.0640(16) 0.0539(14) 0.0638(16) -0.0102(12) 0.0040(14) -0.0021(13)
C3' 0.086(2) 0.0560(15) 0.0620(17) -0.0027(13) 0.0059(16) -0.0063(15)
O3 0.163(3) 0.0872(16) 0.0756(15) 0.0132(13) 0.0354(19) 0.003(2)
C3B 0.070(2) 0.0711(19) 0.075(2) -0.0190(16) -0.0073(16) 0.0027(16)
C3G 0.085(2) 0.0655(18) 0.0664(17) -0.0263(15) -0.0100(17) 0.0024(17)
C3D 0.124(4) 0.084(2) 0.093(3) -0.011(2) 0.005(3) -0.014(3)
C3E 0.189(7) 0.081(3) 0.123(4) -0.006(3) -0.021(5) -0.010(4)
C3F 0.228(9) 0.077(3) 0.120(4) -0.020(3) -0.046(5) 0.030(5)
C3H 0.155(5) 0.127(4) 0.139(5) -0.071(4) -0.041(4) 0.062(4)
C3I 0.091(3) 0.098(3) 0.106(3) -0.047(2) -0.007(2) 0.019(2)
N4 0.0695(14) 0.0402(10) 0.0607(12) 0.0015(9) -0.0006(12) -0.0034(10)
C4A 0.0707(18) 0.0418(13) 0.0716(17) 0.0012(12) -0.0089(15) -0.0011(12)
C4' 0.0706(18) 0.0415(13) 0.081(2) -0.0019(13) 0.0001(16) -0.0012(13)
O4 0.0845(16) 0.0387(10) 0.140(2) 0.0013(12) -0.0123(17) 0.0005(10)
C4B 0.073(2) 0.0558(17) 0.121(3) 0.0078(18) 0.011(2) 0.0129(16)
C4G 0.130(4) 0.067(2) 0.104(3) 0.014(2) -0.047(3) -0.009(2)
N5 0.0656(15) 0.0435(11) 0.115(2) 0.0029(13) -0.0147(16) -0.0051(11)
C5A 0.0630(18) 0.0475(15) 0.126(3) -0.0123(17) -0.003(2) -0.0050(14)
C5' 0.076(2) 0.0587(19) 0.156(4) 0.014(2) -0.002(3) 0.0035(19)
O5 0.126(3) 0.0657(17) 0.241(5) 0.023(2) 0.053(3) -0.0121(18)
C5B 0.079(2) 0.067(2) 0.114(3) -0.019(2) -0.011(2) -0.0027(18)
C5G 0.081(3) 0.104(3) 0.161(5) -0.024(3) -0.024(3) -0.007(2)
C5D 0.119(4) 0.117(4) 0.126(4) -0.014(3) -0.014(3) -0.021(3)
O1 0.0749(13) 0.0431(10) 0.0789(13) 0.0058(9) 0.0041(11) 0.0018(9)
O1M 0.154(3) 0.0834(18) 0.107(2) 0.0116(16) 0.002(2) -0.002(2)
C1M 0.251(10) 0.143(5) 0.127(5) 0.034(4) 0.034(6) 0.013(7)

loop_
_atom_type_symbol
_atom_type_description
_atom_type_scat_dispersion_real
_atom_type_scat_dispersion_imag
_atom_type_scat_source
C C 0.0033 0.0000 'International Tables Vol C Tables 4.2.6.8 and 6.1.1.4'
H H 0.0000 0.0000 'International Tables Vol C Tables 4.2.6.8 and 6.1.1.4'
N N 0.0061 0.0000 'International Tables Vol C Tables 4.2.6.8 and 6.1.1.4'
O O 0.0106 0.0000 'International Tables Vol C Tables 4.2.6.8 and 6.1.1.4'

loop_
_geom_angle_atom_site_label_1
_geom_angle_atom_site_label_2
_geom_angle_atom_site_label_3
_geom_angle
_geom_angle_site_symmetry_1
_geom_angle_site_symmetry_3
_geom_angle_publ_flag
O C1 C3 108.9(3) . . ?
O C1 C4 111.0(3) . . ?
C3 C1 C4 113.0(4) . . ?
O C1 C2 101.6(3) . . ?
C3 C1 C2 112.4(4) . . ?
C4 C1 C2 109.3(3) . . ?
C0' O C1 121.4(3) . . ?
O0 C0' N1 123.9(3) . . ?
O0 C0' O 126.3(3) . . ?
N1 C0' O 109.7(3) . . ?
C0' N1 C1A 119.4(2) . . ?
C0' N1 C1D 126.9(3) . . ?
C1A N1 C1D 113.7(2) . . ?
N1 C1A C1' 110.5(2) . . ?
N1 C1A C1B 103.0(2) . . ?
C1' C1A C1B 111.1(3) . . ?
O1 C1' N2 123.0(3) . . ?
O1 C1' C1A 121.3(3) . . ?
N2 C1' C1A 115.6(2) . . ?
C1G C1B C1A 105.2(3) . . ?
C1D C1G C1B 106.4(3) . . ?
N1 C1D C1G 102.5(3) . . ?
C1' N2 C2A 121.3(2) . . ?
N2 C2A C2' 109.6(2) . . ?
N2 C2A C2G 111.2(3) . . ?
C2' C2A C2G 110.5(2) . . ?
N2 C2A C2B 108.2(2) . . ?
C2' C2A C2B 106.3(3) . . ?
C2G C2A C2B 110.9(3) . . ?
O2 C2' N3 121.8(3) . . ?
O2 C2' C2A 121.3(3) . . ?
N3 C2' C2A 116.7(2) . . ?
C2' N3 C3A 121.1(2) . . ?
N3 C3A C3' 114.5(2) . . ?
N3 C3A C3B 110.9(3) . . ?
C3' C3A C3B 109.9(3) . . ?
O3 C3' N4 124.4(3) . . ?
O3 C3' C3A 119.4(3) . . ?
N4 C3' C3A 116.1(3) . . ?
C3G C3B C3A 112.4(3) . . ?
C3I C3G C3D 120.4(4) . . ?
C3I C3G C3B 120.4(4) . . ?
C3D C3G C3B 119.2(4) . . ?
C3E C3D C3G 121.8(6) . . ?
C3F C3E C3D 120.1(7) . . ?
C3E C3F C3H 123.2(6) . . ?
C3F C3H C3I 116.6(6) . . ?
C3G C3I C3H 117.7(6) . . ?
C3' N4 C4A 125.2(3) . . ?
N4 C4A C4G 111.8(3) . . ?
N4 C4A C4B 106.7(2) . . ?
C4G C4A C4B 110.2(3) . . ?
N4 C4A C4' 111.2(3) . . ?
C4G C4A C4' 109.1(3) . . ?
C4B C4A C4' 107.7(3) . . ?
O4 C4' N5 121.6(3) . . ?
O4 C4' C4A 119.8(3) . . ?
N5 C4' C4A 118.5(2) . . ?
C4' N5 C5A 122.3(2) . . ?
N5 C5A C5B 110.6(3) . . ?
N5 C5A C5' 110.8(4) . . ?
C5B C5A C5' 111.1(3) . . ?
O5 C5' O1M 124.8(5) . . ?
O5 C5' C5A 122.9(5) . . ?
O1M C5' C5A 112.2(3) . . ?
C5D C5B C5G 110.0(4) . . ?
C5D C5B C5A 110.3(4) . . ?
C5G C5B C5A 112.1(4) . . ?
C5' O1M C1M 116.4(4) . . ?

loop_
_geom_bond_atom_site_label_1
_geom_bond_atom_site_label_2
_geom_bond_distance
_geom_bond_site_symmetry_2
_geom_bond_publ_flag
C1 O 1.462(4) . ?
C1 C3 1.486(6) . ?
C1 C4 1.493(5) . ?
C1 C2 1.514(6) . ?
O C0' 1.357(4) . ?
C0' O0 1.211(4) . ?
C0' N1 1.341(4) . ?
N1 C1A 1.459(4) . ?
N1 C1D 1.463(4) . ?
C1A C1' 1.518(4) . ?
C1A C1B 1.540(4) . ?
C1' O1 1.227(3) . ?
C1' N2 1.334(4) . ?
C1B C1G 1.504(6) . ?
C1G C1D 1.491(5) . ?
N2 C2A 1.467(4) . ?
C2A C2' 1.542(4) . ?
C2A C2G 1.524(5) . ?
C2A C2B 1.530(4) . ?
C2' O2 1.228(3) . ?
C2' N3 1.342(4) . ?
N3 C3A 1.459(4) . ?
C3A C3' 1.530(4) . ?
C3A C3B 1.536(4) . ?
C3' O3 1.211(4) . ?
C3' N4 1.346(4) . ?
C3B C3G 1.502(5) . ?
C3G C3I 1.375(6) . ?
C3G C3D 1.396(6) . ?
C3D C3E 1.346(7) . ?
C3E C3F 1.296(11) . ?
C3F C3H 1.435(10) . ?
C3H C3I 1.450(8) . ?
N4 C4A 1.462(3) . ?
C4A C4G 1.526(5) . ?
C4A C4B 1.522(5) . ?
C4A C4' 1.536(4) . ?
C4' O4 1.238(3) . ?
C4' N5 1.329(4) . ?
N5 C5A 1.460(4) . ?
C5A C5B 1.526(6) . ?
C5A C5' 1.533(7) . ?
C5' O5 1.200(5) . ?
C5' O1M 1.310(6) . ?
C5B C5D 1.504(7) . ?
C5B C5G 1.512(6) . ?
O1M C1M 1.475(8) . ?

loop_
_geom_torsion_atom_site_label_1
_geom_torsion_atom_site_label_2
_geom_torsion_atom_site_label_3
_geom_torsion_atom_site_label_4
_geom_torsion
_geom_torsion_site_symmetry_1
_geom_torsion_site_symmetry_2
_geom_torsion_site_symmetry_3
_geom_torsion_site_symmetry_4
_geom_torsion_publ_flag
C3 C1 O C0' -62.9(5) . . . . ?
C4 C1 O C0' 62.2(4) . . . . ?
C2 C1 O C0' 178.4(3) . . . . ?
C1 O C0' O0 -21.7(5) . . . . ?
C1 O C0' N1 161.6(3) . . . . ?
O0 C0' N1 C1A -2.7(5) . . . . ?
O C0' N1 C1A 174.1(3) . . . . ?
O0 C0' N1 C1D 178.1(3) . . . . ?
O C0' N1 C1D -5.1(5) . . . . ?
C0' N1 C1A C1' -61.4(4) . . . . ?
C1D N1 C1A C1' 117.9(3) . . . . ?
C0' N1 C1A C1B 179.8(3) . . . . ?
C1D N1 C1A C1B -0.9(4) . . . . ?
N1 C1A C1' O1 -41.2(4) . . . . ?
C1B C1A C1' O1 72.5(4) . . . . ?
N1 C1A C1' N2 139.8(2) . . . . ?
C1B C1A C1' N2 -106.4(3) . . . . ?
N1 C1A C1B C1G -17.4(4) . . . . ?
C1' C1A C1B C1G -135.8(3) . . . . ?
C1A C1B C1G C1D 29.6(5) . . . . ?
C0' N1 C1D C1G -162.0(4) . . . . ?
C1A N1 C1D C1G 18.8(4) . . . . ?
C1B C1G C1D N1 -29.2(5) . . . . ?
O1 C1' N2 C2A -2.6(4) . . . . ?
C1A C1' N2 C2A 176.4(3) . . . . ?
C1' N2 C2A C2' 54.8(4) . . . . ?
C1' N2 C2A C2G -67.7(4) . . . . ?
C1' N2 C2A C2B 170.3(3) . . . . ?
N2 C2A C2' O2 -149.3(3) . . . . ?
C2G C2A C2' O2 -26.4(4) . . . . ?
C2B C2A C2' O2 93.9(3) . . . . ?
N2 C2A C2' N3 35.3(3) . . . . ?
C2G C2A C2' N3 158.2(3) . . . . ?
C2B C2A C2' N3 -81.5(3) . . . . ?
O2 C2' N3 C3A -4.8(4) . . . . ?
C2A C2' N3 C3A 170.6(3) . . . . ?
C2' N3 C3A C3' 71.0(4) . . . . ?
C2' N3 C3A C3B -164.0(3) . . . . ?
N3 C3A C3' O3 -163.6(4) . . . . ?
C3B C3A C3' O3 70.9(4) . . . . ?
N3 C3A C3' N4 17.4(4) . . . . ?
C3B C3A C3' N4 -108.2(3) . . . . ?
N3 C3A C3B C3G 57.8(4) . . . . ?
C3' C3A C3B C3G -174.6(3) . . . . ?
C3A C3B C3G C3I 75.9(4) . . . . ?
C3A C3B C3G C3D -104.3(4) . . . . ?
C3I C3G C3D C3E -3.3(7) . . . . ?
C3B C3G C3D C3E 176.9(4) . . . . ?
C3G C3D C3E C3F 1.5(9) . . . . ?
C3D C3E C3F C3H -0.3(10) . . . . ?
C3E C3F C3H C3I 0.8(9) . . . . ?
C3D C3G C3I C3H 3.7(6) . . . . ?
C3B C3G C3I C3H -176.5(4) . . . . ?
C3F C3H C3I C3G -2.5(7) . . . . ?
O3 C3' N4 C4A 2.7(6) . . . . ?
C3A C3' N4 C4A -178.2(3) . . . . ?
C3' N4 C4A C4G -50.7(4) . . . . ?
C3' N4 C4A C4B -171.2(3) . . . . ?
C3' N4 C4A C4' 71.6(4) . . . . ?
N4 C4A C4' O4 -166.3(3) . . . . ?
C4G C4A C4' O4 -42.6(5) . . . . ?
C4B C4A C4' O4 77.0(4) . . . . ?
N4 C4A C4' N5 16.5(4) . . . . ?
C4G C4A C4' N5 140.3(4) . . . . ?
C4B C4A C4' N5 -100.1(3) . . . . ?
O4 C4' N5 C5A 4.6(6) . . . . ?
C4A C4' N5 C5A -178.3(3) . . . . ?
C4' N5 C5A C5B -167.6(3) . . . . ?
C4' N5 C5A C5' 68.7(4) . . . . ?
N5 C5A C5' O5 -140.1(4) . . . . ?
C5B C5A C5' O5 96.5(5) . . . . ?
N5 C5A C5' O1M 43.3(5) . . . . ?
C5B C5A C5' O1M -80.1(5) . . . . ?
N5 C5A C5B C5D 68.5(4) . . . . ?
C5' C5A C5B C5D -167.9(4) . . . . ?
N5 C5A C5B C5G -168.5(4) . . . . ?
C5' C5A C5B C5G -44.9(5) . . . . ?
O5 C5' O1M C1M 1.1(8) . . . . ?
C5A C5' O1M C1M 177.7(5) . . . . ?

loop_
_cod_related_entry_id
_cod_related_entry_database
_cod_related_entry_code
1 ChemSpider 30660072
